data_2019419
loop_
_publ_author_name
'Liu, Zhao-Cai'
'Liu, Qi-Kui'
'Li, Yan-An'
'Ma, Jian-Ping'
'Dong, Yu-Bin'

_publ_section_title
;
 `0'- and `8'-shaped complexes generated from a nano-sized
 oxadiazole-containing organic ligand with CdI~2~ and CuI
;
_journal_coeditor_code BG3166
_journal_issue 1
_journal_name_full 'Acta Crystallographica Section C'
_journal_page_first 31
_journal_page_last 36
_journal_paper_doi 10.1107/S2053229613031719
_journal_volume 70
_journal_year 2014
_chemical_formula_iupac '[Cd I2 (C30 H20 N4 O)], C H2 Cl2'
_chemical_formula_moiety 'C30 H20 Cd I2 N4 O, C H2 Cl2'
_chemical_formula_sum 'C31 H22 Cd Cl2 I2 N4 O'
_chemical_formula_weight 903.63
_chemical_name_systematic
'(2,5-Bis{2-methyl-5-[2-(pyridin-3-yl-\k<i>N</i>)ethenyl]phenyl}-1,3,4-oxadiazole)diiodidocadmium(II) dichloromethane monosolvate'
_space_group_IT_number 62
_symmetry_cell_setting orthorhombic
_symmetry_space_group_name_Hall '-P 2ac 2n'
_symmetry_space_group_name_H-M 'P n m a'
_atom_sites_solution_hydrogens geom
_atom_sites_solution_primary direct
_atom_sites_solution_secondary difmap
_audit_creation_method SHELXL-97
_cell_angle_alpha 90.00
_cell_angle_beta 90.00
_cell_angle_gamma 90.00
_cell_formula_units_Z 4
_cell_length_a 7.039(2)
_cell_length_b 15.838(5)
_cell_length_c 28.799(9)
_cell_measurement_reflns_used 5009
_cell_measurement_temperature 298(2)
_cell_measurement_theta_max 24.657
_cell_measurement_theta_min 2.894
_cell_volume 3210.6(17)
_computing_cell_refinement 'SMART (Bruker, 2003)'
_computing_data_collection 'SMART (Bruker, 2003)'
_computing_data_reduction 'SAINT (Bruker, 2003)'
_computing_molecular_graphics 'SHELXTL (Sheldrick, 2008)'
_computing_publication_material 'SHELXTL (Sheldrick, 2008)'
_computing_structure_refinement 'SHELXL97 (Sheldrick, 2008)'
_computing_structure_solution 'SHELXS97 (Sheldrick, 2008)'
_diffrn_ambient_temperature 298(2)
_diffrn_measured_fraction_theta_full 1.000
_diffrn_measured_fraction_theta_max 1.000
_diffrn_measurement_device_type 'Bruker SMART CCD area-detector'
_diffrn_measurement_method 'phi and omega scans'
_diffrn_radiation_monochromator graphite
_diffrn_radiation_source 'fine-focus sealed tube'
_diffrn_radiation_type MoK\a
_diffrn_radiation_wavelength 0.71073
_diffrn_reflns_av_R_equivalents 0.0363
_diffrn_reflns_av_sigmaI/netI 0.0252
_diffrn_reflns_limit_h_max 5
_diffrn_reflns_limit_h_min -8
_diffrn_reflns_limit_k_max 19
_diffrn_reflns_limit_k_min -18
_diffrn_reflns_limit_l_max 34
_diffrn_reflns_limit_l_min -35
_diffrn_reflns_number 16042
_diffrn_reflns_theta_full 25.60
_diffrn_reflns_theta_max 25.60
_diffrn_reflns_theta_min 1.41
_exptl_absorpt_coefficient_mu 2.801
_exptl_absorpt_correction_T_max 0.7299
_exptl_absorpt_correction_T_min 0.6787
_exptl_absorpt_correction_type multi-scan
_exptl_absorpt_process_details '(SADABS; Bruker, 2003)'
_exptl_crystal_colour yellow
_exptl_crystal_density_diffrn 1.870
_exptl_crystal_density_method 'not measured'
_exptl_crystal_description block
_exptl_crystal_F_000 1728
_exptl_crystal_size_max 0.15
_exptl_crystal_size_mid 0.13
_exptl_crystal_size_min 0.12
_refine_diff_density_max 2.118
_refine_diff_density_min -1.147
_refine_ls_extinction_method none
_refine_ls_goodness_of_fit_ref 1.151
_refine_ls_hydrogen_treatment constr
_refine_ls_matrix_type full
_refine_ls_number_parameters 197
_refine_ls_number_reflns 3134
_refine_ls_number_restraints 0
_refine_ls_restrained_S_all 1.151
_refine_ls_R_factor_all 0.0665
_refine_ls_R_factor_gt 0.0482
_refine_ls_shift/su_max 0.001
_refine_ls_shift/su_mean 0.000
_refine_ls_structure_factor_coef Fsqd
_refine_ls_weighting_details 'calc w=1/[\s^2^(Fo^2^)+(0.0856P)^2^+2.7184P] where P=(Fo^2^+2Fc^2^)/3'
_refine_ls_weighting_scheme calc
_refine_ls_wR_factor_gt 0.1373
_refine_ls_wR_factor_ref 0.1587
_reflns_number_gt 2357
_reflns_number_total 3134
_reflns_threshold_expression I>2sigma(I)
_cod_data_source_file bg3166sup1.cif
_cod_data_source_block II
_cod_original_cell_volume 3210.4(18)
_cod_database_code 2019419

loop_
_symmetry_equiv_pos_as_xyz
'x, y, z'
'-x+1/2, -y, z+1/2'
'-x, y+1/2, -z'
'x+1/2, -y+1/2, -z+1/2'
'-x, -y, -z'
'x-1/2, y, -z-1/2'
'x, -y-1/2, z'
'-x-1/2, y-1/2, z-1/2'

loop_
_atom_site_type_symbol
_atom_site_label
_atom_site_fract_x
_atom_site_fract_y
_atom_site_fract_z
_atom_site_U_iso_or_equiv
_atom_site_adp_type
_atom_site_calc_flag
_atom_site_refinement_flags
_atom_site_occupancy
_atom_site_symmetry_multiplicity
C C1 0.2517(10) 0.0739(5) 0.5905(2) 0.0562(17) Uani d . 1 1
H H1 0.2675 0.0859 0.6218 0.067 Uiso calc R 1 1
C C2 0.3083(11) -0.0045(5) 0.5743(2) 0.0582(17) Uani d . 1 1
H H2 0.3550 -0.0452 0.5946 0.070 Uiso calc R 1 1
C C3 0.2939(10) -0.0208(4) 0.5278(2) 0.0526(16) Uani d . 1 1
H H3 0.3311 -0.0730 0.5161 0.063 Uiso calc R 1 1
C C4 0.2235(8) 0.0409(4) 0.49796(19) 0.0435(14) Uani d . 1 1
C C5 0.1629(9) 0.1166(4) 0.5177(2) 0.0490(15) Uani d . 1 1
H H5 0.1111 0.1577 0.4984 0.059 Uiso calc R 1 1
C C6 0.2111(9) 0.0297(4) 0.4484(2) 0.0475(15) Uani d . 1 1
C C7 0.2075(9) 0.0233(4) 0.4073(2) 0.0455(14) Uani d . 1 1
C C8 0.2127(9) 0.0216(4) 0.35779(19) 0.0438(14) Uani d . 1 1
C C9 0.2235(10) -0.0537(4) 0.3325(2) 0.0532(16) Uani d . 1 1
H H9 0.2304 -0.1052 0.3480 0.064 Uiso calc R 1 1
C C10 0.2240(10) -0.0517(4) 0.2851(2) 0.0544(16) Uani d . 1 1
H H10 0.2294 -0.1024 0.2689 0.065 Uiso calc R 1 1
C C11 0.2166(8) 0.0241(4) 0.26002(19) 0.0424(13) Uani d . 1 1
C C12 0.2173(10) 0.0205(4) 0.2082(2) 0.0512(16) Uani d . 1 1
H H12A 0.3315 0.0461 0.1966 0.077 Uiso calc R 1 1
H H12B 0.1089 0.0503 0.1963 0.077 Uiso calc R 1 1
H H12C 0.2120 -0.0374 0.1983 0.077 Uiso calc R 1 1
C C13 0.2088(8) 0.0998(4) 0.28546(19) 0.0397(12) Uani d . 1 1
C C14 0.2048(8) 0.0972(4) 0.3339(2) 0.0428(13) Uani d . 1 1
H H14 0.1967 0.1475 0.3505 0.051 Uiso calc R 1 1
C C15 0.2043(8) 0.1833(4) 0.26380(19) 0.0416(13) Uani d . 1 1
C C16 0.690(6) 0.2500 0.3865(5) 0.224(18) Uani d S 1 2
H H16A 0.6827 0.2007 0.3666 0.269 Uiso calc PR 0.50 1
H H16B 0.6827 0.2993 0.3666 0.269 Uiso calc PR 0.50 1
Cd Cd1 0.04179(12) 0.2500 0.59622(2) 0.0575(3) Uani d S 1 2
Cl Cl1 0.4954(10) 0.2500 0.4212(3) 0.173(2) Uani d S 1 2
Cl Cl2 0.8989(13) 0.2500 0.4121(2) 0.212(4) Uani d S 1 2
I I1 0.14777(16) 0.2500 0.68577(2) 0.0867(4) Uani d S 1 2
I I2 -0.31148(13) 0.2500 0.55923(3) 0.0815(3) Uani d S 1 2
N N1 0.1758(8) 0.1330(3) 0.56335(16) 0.0490(12) Uani d . 1 1
N N2 0.1996(9) 0.2053(4) 0.22098(18) 0.0595(15) Uani d . 1 1
O O1 0.2067(8) 0.2500 0.29210(17) 0.0411(13) Uani d S 1 2

loop_
_atom_site_aniso_label
_atom_site_aniso_U_11
_atom_site_aniso_U_22
_atom_site_aniso_U_33
_atom_site_aniso_U_12
_atom_site_aniso_U_13
_atom_site_aniso_U_23
C1 0.072(5) 0.066(4) 0.030(3) 0.002(4) -0.006(3) 0.007(3)
C2 0.071(5) 0.062(4) 0.041(3) 0.013(4) 0.001(3) 0.013(3)
C3 0.059(4) 0.050(4) 0.049(4) 0.007(3) 0.006(3) 0.006(3)
C4 0.045(3) 0.050(3) 0.036(3) -0.004(3) 0.001(2) 0.000(3)
C5 0.061(4) 0.050(4) 0.036(3) 0.006(3) -0.004(3) 0.007(3)
C6 0.053(4) 0.050(4) 0.039(3) 0.004(3) 0.004(3) 0.002(3)
C7 0.054(4) 0.042(3) 0.041(3) -0.001(3) 0.003(3) 0.000(3)
C8 0.048(3) 0.048(3) 0.036(3) -0.003(3) 0.001(2) -0.004(2)
C9 0.072(4) 0.043(3) 0.045(3) -0.003(3) 0.003(3) -0.001(3)
C10 0.069(4) 0.046(4) 0.049(3) -0.002(3) 0.006(3) -0.015(3)
C11 0.044(3) 0.049(3) 0.034(3) -0.003(3) 0.003(3) -0.009(2)
C12 0.058(4) 0.060(4) 0.036(3) -0.003(3) 0.002(3) -0.009(3)
C13 0.039(3) 0.045(3) 0.035(3) -0.001(2) 0.003(2) -0.004(2)
C14 0.048(3) 0.046(3) 0.035(3) -0.003(3) 0.003(2) -0.009(3)
C15 0.039(3) 0.050(3) 0.035(3) -0.002(3) 0.000(2) -0.007(2)
C16 0.48(6) 0.146(19) 0.041(8) 0.000 -0.040(18) 0.000
Cd1 0.0885(6) 0.0478(4) 0.0362(4) 0.000 0.0013(3) 0.000
Cl1 0.158(5) 0.215(7) 0.146(5) 0.000 -0.044(4) 0.000
Cl2 0.202(7) 0.310(11) 0.125(5) 0.000 0.056(5) 0.000
I1 0.1671(10) 0.0555(4) 0.0375(4) 0.000 -0.0139(4) 0.000
I2 0.0817(6) 0.0707(5) 0.0922(6) 0.000 -0.0070(4) 0.000
N1 0.064(3) 0.049(3) 0.033(2) -0.002(2) -0.003(2) -0.001(2)
N2 0.090(4) 0.052(3) 0.037(3) 0.001(3) -0.002(3) 0.000(2)
O1 0.055(3) 0.041(3) 0.027(3) 0.000 0.000(2) 0.000

loop_
_atom_type_symbol
_atom_type_description
_atom_type_scat_dispersion_real
_atom_type_scat_dispersion_imag
_atom_type_scat_source
C C 0.0033 0.0016 'International Tables Vol C Tables 4.2.6.8 and 6.1.1.4'
H H 0.0000 0.0000 'International Tables Vol C Tables 4.2.6.8 and 6.1.1.4'
N N 0.0061 0.0033 'International Tables Vol C Tables 4.2.6.8 and 6.1.1.4'
O O 0.0106 0.0060 'International Tables Vol C Tables 4.2.6.8 and 6.1.1.4'
Cd Cd -0.8075 1.2024 'International Tables Vol C Tables 4.2.6.8 and 6.1.1.4'
I I -0.4742 1.8119 'International Tables Vol C Tables 4.2.6.8 and 6.1.1.4'
Cl Cl 0.1484 0.1585 'International Tables Vol C Tables 4.2.6.8 and 6.1.1.4'

loop_
_geom_angle_atom_site_label_1
_geom_angle_atom_site_label_2
_geom_angle_atom_site_label_3
_geom_angle_site_symmetry_1
_geom_angle_site_symmetry_3
_geom_angle
_geom_angle_publ_flag
N1 C1 C2 . . 123.3(6) ?
N1 C1 H1 . . 118.4 ?
C2 C1 H1 . . 118.4 ?
C3 C2 C1 . . 118.4(6) ?
C3 C2 H2 . . 120.8 ?
C1 C2 H2 . . 120.8 ?
C2 C3 C4 . . 119.9(6) ?
C2 C3 H3 . . 120.0 ?
C4 C3 H3 . . 120.0 ?
C3 C4 C5 . . 117.5(5) ?
C3 C4 C6 . . 123.1(6) ?
C5 C4 C6 . . 119.4(6) ?
N1 C5 C4 . . 123.0(6) ?
N1 C5 H5 . . 118.5 ?
C4 C5 H5 . . 118.5 ?
C7 C6 C4 . . 176.8(7) ?
C6 C7 C8 . . 175.4(7) ?
C14 C8 C9 . . 118.8(5) ?
C14 C8 C7 . . 118.7(5) ?
C9 C8 C7 . . 122.6(6) ?
C10 C9 C8 . . 120.0(6) ?
C10 C9 H9 . . 120.0 ?
C8 C9 H9 . . 120.0 ?
C9 C10 C11 . . 122.4(6) ?
C9 C10 H10 . . 118.8 ?
C11 C10 H10 . . 118.8 ?
C10 C11 C13 . . 117.6(5) ?
C10 C11 C12 . . 118.8(6) ?
C13 C11 C12 . . 123.6(6) ?
C11 C12 H12A . . 109.5 ?
C11 C12 H12B . . 109.5 ?
H12A C12 H12B . . 109.5 ?
C11 C12 H12C . . 109.5 ?
H12A C12 H12C . . 109.5 ?
H12B C12 H12C . . 109.5 ?
C14 C13 C11 . . 119.8(5) ?
C14 C13 C15 . . 116.9(5) ?
C11 C13 C15 . . 123.3(5) ?
C8 C14 C13 . . 121.5(5) ?
C8 C14 H14 . . 119.3 ?
C13 C14 H14 . . 119.3 ?
N2 C15 O1 . . 111.9(6) ?
N2 C15 C13 . . 131.0(5) ?
O1 C15 C13 . . 117.1(5) ?
Cl2 C16 Cl1 . . 117.3(9) ?
Cl2 C16 H16A . . 108.0 ?
Cl1 C16 H16A . . 108.0 ?
Cl2 C16 H16B . . 108.0 ?
Cl1 C16 H16B . . 108.0 ?
H16A C16 H16B . . 107.2 ?
N1 Cd1 N1 . 7_565 108.4(3) y
N1 Cd1 I1 . . 106.45(12) y
N1 Cd1 I1 7_565 . 106.45(12) ?
N1 Cd1 I2 . . 102.49(13) y
N1 Cd1 I2 7_565 . 102.49(13) ?
I1 Cd1 I2 . . 129.33(4) y
C1 N1 C5 . . 117.8(6) ?
C1 N1 Cd1 . . 119.5(4) ?
C5 N1 Cd1 . . 122.3(4) ?
C15 N2 N2 . 7_565 105.8(4) ?
C15 O1 C15 . 7_565 104.7(6) ?

loop_
_geom_bond_atom_site_label_1
_geom_bond_atom_site_label_2
_geom_bond_site_symmetry_2
_geom_bond_distance
_geom_bond_publ_flag
C1 N1 . 1.330(8) ?
C1 C2 . 1.386(10) ?
C1 H1 . 0.9300 ?
C2 C3 . 1.368(10) ?
C2 H2 . 0.9300 ?
C3 C4 . 1.392(9) ?
C3 H3 . 0.9300 ?
C4 C5 . 1.393(9) ?
C4 C6 . 1.440(8) ?
C5 N1 . 1.344(8) ?
C5 H5 . 0.9300 ?
C6 C7 . 1.189(8) ?
C7 C8 . 1.427(8) ?
C8 C14 . 1.383(9) ?
C8 C9 . 1.400(9) ?
C9 C10 . 1.364(9) ?
C9 H9 . 0.9300 ?
C10 C11 . 1.402(9) ?
C10 H10 . 0.9300 ?
C11 C13 . 1.406(8) ?
C11 C12 . 1.494(8) ?
C12 H12A . 0.9600 ?
C12 H12B . 0.9600 ?
C12 H12C . 0.9600 ?
C13 C14 . 1.396(8) ?
C13 C15 . 1.463(8) ?
C14 H14 . 0.9300 ?
C15 N2 . 1.282(8) ?
C15 O1 . 1.334(6) ?
C16 Cl2 . 1.65(3) ?
C16 Cl1 . 1.69(3) ?
C16 H16A . 0.9700 ?
C16 H16B . 0.9700 ?
Cd1 N1 . 2.285(5) y
Cd1 N1 7_565 2.285(5) y
Cd1 I1 . 2.6845(12) y
Cd1 I2 . 2.7053(14) y
N2 N2 7_565 1.415(11) ?
O1 C15 7_565 1.334(6) ?

loop_
_geom_torsion_atom_site_label_1
_geom_torsion_atom_site_label_2
_geom_torsion_atom_site_label_3
_geom_torsion_atom_site_label_4
_geom_torsion_site_symmetry_1
_geom_torsion_site_symmetry_4
_geom_torsion
N1 C1 C2 C3 . . 3.2(12)
C1 C2 C3 C4 . . 0.0(11)
C2 C3 C4 C5 . . -2.6(10)
C2 C3 C4 C6 . . 177.5(7)
C3 C4 C5 N1 . . 2.4(10)
C6 C4 C5 N1 . . -177.7(6)
C14 C8 C9 C10 . . -0.8(10)
C7 C8 C9 C10 . . 178.6(6)
C8 C9 C10 C11 . . 0.9(10)
C9 C10 C11 C13 . . 0.1(10)
C9 C10 C11 C12 . . -179.9(6)
C10 C11 C13 C14 . . -1.3(8)
C12 C11 C13 C14 . . 178.7(6)
C10 C11 C13 C15 . . 178.8(6)
C12 C11 C13 C15 . . -1.3(9)
C9 C8 C14 C13 . . -0.4(9)
C7 C8 C14 C13 . . -179.8(6)
C11 C13 C14 C8 . . 1.4(9)
C15 C13 C14 C8 . . -178.6(5)
C14 C13 C15 N2 . . -177.2(6)
C11 C13 C15 N2 . . 2.8(10)
C14 C13 C15 O1 . . 3.4(8)
C11 C13 C15 O1 . . -176.7(6)
C2 C1 N1 C5 . . -3.4(11)
C2 C1 N1 Cd1 . . 169.4(6)
C4 C5 N1 C1 . . 0.6(10)
C4 C5 N1 Cd1 . . -172.1(5)
N1 Cd1 N1 C1 7_565 . 126.6(5)
I1 Cd1 N1 C1 . . 12.4(5)
I2 Cd1 N1 C1 . . -125.5(5)
N1 Cd1 N1 C5 7_565 . -60.9(6)
I1 Cd1 N1 C5 . . -175.1(5)
I2 Cd1 N1 C5 . . 47.0(5)
O1 C15 N2 N2 . 7_565 0.2(6)
C13 C15 N2 N2 . 7_565 -179.2(6)
N2 C15 O1 C15 . 7_565 -0.4(9)
C13 C15 O1 C15 . 7_565 179.2(3)
